data_7711495
loop_
_publ_author_name
'Athira, S.'
'Mondal, Dibya Jyoti'
'Shome, Shraoshee'
'Dey, Bijoy'
'Konar, Sanjit'

_publ_section_title
;
 Effect of Intermolecular Anionic Interactions on Spin Crossover of Two
 Triple-Stranded Dinuclear Fe(II) Complexes Showing Above Room Temperature
 Spin Transition
;
_journal_name_full 'Dalton Transactions'
_journal_paper_doi 10.1039/D2DT02115C
_journal_year 2022
_chemical_formula_moiety 'C72 H60 Fe2 N18 O3, 4(C F3 O3 S), 5.5(O), 0.5[H2O], 1[CH4O]'
_chemical_formula_sum 'C77 H65 F12 Fe2 N18 O22 S4'
_chemical_formula_weight 2062.41
_space_group_crystal_system monoclinic
_space_group_IT_number 15
_space_group_name_Hall '-C 2yc'
_space_group_name_H-M_alt 'C 1 2/c 1'
_atom_sites_solution_hydrogens geom
_audit_creation_date 2022-05-23
_audit_creation_method
;
Olex2 1.5
(compiled 2021.10.07 svn.r9718050b for OlexSys, GUI svn.r6439)
;
_audit_update_record
;
2022-06-27 deposited with the CCDC.	2022-10-17 downloaded from the CCDC.
;
_cell_angle_alpha 90
_cell_angle_beta 109.649(2)
_cell_angle_gamma 90
_cell_formula_units_Z 8
_cell_length_a 33.680(3)
_cell_length_b 14.0309(12)
_cell_length_c 39.333(4)
_cell_measurement_reflns_used 9787
_cell_measurement_temperature 120(2)
_cell_measurement_theta_max 22.70
_cell_measurement_theta_min 2.33
_cell_volume 17505(3)
_computing_cell_refinement 'SAINT v8.37A (Bruker, 2015)'
_computing_data_reduction 'SAINT v8.37A (Bruker, 2015)'
_computing_molecular_graphics 'Olex2 1.5 (Dolomanov et al., 2009)'
_computing_publication_material 'Olex2 1.5 (Dolomanov et al., 2009)'
_computing_structure_refinement 'SHELXL 2018/3 (Sheldrick, 2015)'
_computing_structure_solution 'SHELXT 2014/5 (Sheldrick, 2014)'
_diffrn_ambient_temperature 120.0
_diffrn_measured_fraction_theta_full 0.997
_diffrn_measured_fraction_theta_max 0.997
_diffrn_measurement_device_type 'Bruker D8 Venture'
_diffrn_measurement_method '\f and \w scans'
_diffrn_radiation_type MoK\a
_diffrn_radiation_wavelength 0.71073
_diffrn_reflns_av_R_equivalents 0.1227
_diffrn_reflns_av_unetI/netI 0.0787
_diffrn_reflns_Laue_measured_fraction_full 0.997
_diffrn_reflns_Laue_measured_fraction_max 0.997
_diffrn_reflns_limit_h_max 39
_diffrn_reflns_limit_h_min -39
_diffrn_reflns_limit_k_max 16
_diffrn_reflns_limit_k_min -16
_diffrn_reflns_limit_l_max 46
_diffrn_reflns_limit_l_min -44
_diffrn_reflns_number 135555
_diffrn_reflns_point_group_measured_fraction_full 0.997
_diffrn_reflns_point_group_measured_fraction_max 0.997
_diffrn_reflns_theta_full 24.801
_diffrn_reflns_theta_max 24.801
_diffrn_reflns_theta_min 2.199
_diffrn_source_current 1.0
_diffrn_source_power 0.05
_diffrn_source_voltage 50.0
_diffrn_standards_number 0
_exptl_absorpt_coefficient_mu 0.536
_exptl_absorpt_correction_T_max 0.7451
_exptl_absorpt_correction_T_min 0.6556
_exptl_absorpt_correction_type none
_exptl_absorpt_process_details
;
SADABS-2014/5 (Bruker,2014/5) was used for absorption correction.
wR2(int) was 0.1453 before and 0.0714 after correction.
The Ratio of minimum to maximum transmission is 0.8799.
The \l/2 correction factor is 0.00150.
;
_exptl_crystal_colour 'metallic dark violet'
_exptl_crystal_colour_lustre metallic
_exptl_crystal_colour_modifier dark
_exptl_crystal_colour_primary violet
_exptl_crystal_density_diffrn 1.565
_exptl_crystal_description block
_exptl_crystal_F_000 8424
_exptl_crystal_size_max 0.45
_exptl_crystal_size_mid 0.36
_exptl_crystal_size_min 0.3
_refine_diff_density_max 2.560
_refine_diff_density_min -1.460
_refine_diff_density_rms 0.149
_refine_ls_extinction_method none
_refine_ls_goodness_of_fit_ref 1.023
_refine_ls_hydrogen_treatment constr
_refine_ls_matrix_type full
_refine_ls_number_parameters 1186
_refine_ls_number_reflns 15061
_refine_ls_number_restraints 0
_refine_ls_restrained_S_all 1.023
_refine_ls_R_factor_all 0.1847
_refine_ls_R_factor_gt 0.1215
_refine_ls_shift/su_max 0.000
_refine_ls_shift/su_mean 0.000
_refine_ls_structure_factor_coef Fsqd
_refine_ls_weighting_details 'w=1/[\s^2^(Fo^2^)+(0.1856P)^2^+303.4524P] where P=(Fo^2^+2Fc^2^)/3'
_refine_ls_weighting_scheme calc
_refine_ls_wR_factor_gt 0.3102
_refine_ls_wR_factor_ref 0.3610
_reflns_Friedel_coverage 0.000
_reflns_number_gt 9093
_reflns_number_total 15061
_reflns_threshold_expression 'I > 2\s(I)'
_cod_data_source_file d2dt02115c2.cif
_cod_data_source_block monoc_a
_cod_database_code 7711495
_shelx_shelxl_version_number 2018/3
_shelx_space_group_comment
;
The symmetry employed for this shelxl refinement is uniquely defined
by the following loop, which should always be used as a source of
symmetry information in preference to the above space-group names.
They are only intended as comments.
;
_olex2_refinement_description
;
1. Fixed Uiso
 At 1.2 times of:
  All C(H) groups, All N(H,H) groups
2.a Free rotating group:
 O18(O16,O19)
2.b Aromatic/amide H refined with riding coordinates:
 C56(H56), C59(H59), C39(H39), C60(H60), C57(H57), C65(H65), C62(H62),
 C66(H66), C63(H63), C36(H36), C32(H32), C38(H38), C41(H41), C52(H52), C42(H42),
  C11(H11), C33(H33), C25(H25), C35(H35), C15(H15), C12(H12), C28(H28),
 C69(H69), C14(H14), C51(H51), C70(H70), C26(H26), C1(H1), C49(H49), C71(H71),
 C50(H50), C72(H72), C47(H47), C48(H48), C27(H27), C46(H46), C45(H45), C8(H8),
 C2(H2), C17(H17), C4(H4), C24(H24), C3(H3), C21(H21), C18(H18), C9(H9),
 C22(H22), C23(H23)
2.c X=CH2 refined with riding coordinates:
 N9(H9A,H9B), N8(H8A,H8B), N18(H18A,H18B), N17(H17A,H17B), N7(H7A,H7B),
 N16(H16A,H16B)
;
_olex2_submission_special_instructions 'No special instructions were received'

loop_
_space_group_symop_operation_xyz
'x, y, z'
'-x, y, -z+1/2'
'x+1/2, y+1/2, z'
'-x+1/2, y+1/2, -z+1/2'
'-x, -y, -z'
'x, -y, z-1/2'
'-x+1/2, -y+1/2, -z'
'x+1/2, -y+1/2, z-1/2'

loop_
_atom_site_label
_atom_site_type_symbol
_atom_site_fract_x
_atom_site_fract_y
_atom_site_fract_z
_atom_site_U_iso_or_equiv
_atom_site_adp_type
_atom_site_occupancy
_atom_site_site_symmetry_order
_atom_site_calc_flag
_atom_site_refinement_flags_posn
_atom_site_refinement_flags_adp
_atom_site_refinement_flags_occupancy
_atom_site_disorder_assembly
_atom_site_disorder_group
Fe1 Fe 0.39777(4) 0.34088(9) 0.50561(3) 0.0321(3) Uani 1 1 d . . . . .
Fe2 Fe 0.34327(4) 0.22091(9) 0.20839(3) 0.0348(4) Uani 1 1 d . . . . .
S4 S 0.11208(8) 0.1762(2) 0.19691(7) 0.0498(7) Uani 1 1 d . . . . .
S3 S 0.18478(10) 0.1484(2) 0.37204(11) 0.0742(10) Uani 1 1 d . . . . .
S2 S 0.41902(14) 0.8644(3) 0.48652(14) 0.1016(14) Uani 1 1 d . . . . .
S1 S 0.45654(14) 0.9905(4) 0.65088(17) 0.131(2) Uani 1 1 d . . . . .
O3 O 0.27951(17) 0.4894(4) 0.33140(14) 0.0296(13) Uani 1 1 d . . . . .
O2 O 0.49533(17) 0.3545(5) 0.37349(15) 0.0399(15) Uani 1 1 d . . . . .
N5 N 0.3393(2) 0.3298(5) 0.46992(17) 0.0274(15) Uani 1 1 d . . . . .
N14 N 0.34706(19) 0.3528(5) 0.22811(17) 0.0279(15) Uani 1 1 d . . . . .
N4 N 0.3824(2) 0.4607(5) 0.52358(18) 0.0332(16) Uani 1 1 d . . . . .
N12 N 0.3968(2) 0.1755(5) 0.24541(19) 0.0334(17) Uani 1 1 d . . . . .
N6 N 0.3723(2) 0.2577(5) 0.53275(19) 0.0348(17) Uani 1 1 d . . . . .
N3 N 0.4181(2) 0.4318(5) 0.47656(19) 0.0341(17) Uani 1 1 d . . . . .
N9 N 0.2748(2) 0.2492(6) 0.4589(2) 0.0390(18) Uani 1 1 d . . . . .
H9A H 0.263317 0.274653 0.437346 0.047 Uiso 1 1 calc R U . . .
H9B H 0.260272 0.209030 0.467253 0.047 Uiso 1 1 calc R U . . .
N15 N 0.3766(2) 0.2813(6) 0.18209(19) 0.0401(19) Uani 1 1 d . . . . .
N8 N 0.4233(2) 0.5964(5) 0.46457(19) 0.0399(18) Uani 1 1 d . . . . .
H8A H 0.435803 0.585367 0.448583 0.048 Uiso 1 1 calc R U . . .
H8B H 0.418122 0.655276 0.469501 0.048 Uiso 1 1 calc R U . . .
F8 F 0.2575(2) 0.0964(7) 0.3731(2) 0.099(3) Uani 1 1 d . . . . .
O14 O 0.1466(2) 0.1388(5) 0.2250(2) 0.062(2) Uani 1 1 d . . . . .
N18 N 0.3759(2) 0.5055(5) 0.2258(2) 0.044(2) Uani 1 1 d . . . . .
H18A H 0.366989 0.529755 0.242593 0.053 Uiso 1 1 calc R U . . .
H18B H 0.390206 0.541145 0.215593 0.053 Uiso 1 1 calc R U . . .
N10 N 0.3041(2) 0.1731(5) 0.2326(2) 0.0403(19) Uani 1 1 d . . . . .
N2 N 0.4542(2) 0.3351(6) 0.5432(2) 0.047(2) Uani 1 1 d . . . . .
O1 O 0.3443(3) -0.0032(5) 0.3676(2) 0.071(3) Uani 1 1 d . . . . .
N13 N 0.3460(2) 0.0916(6) 0.1898(2) 0.0395(19) Uani 1 1 d . . . . .
N1 N 0.4197(2) 0.2228(5) 0.4896(2) 0.0366(17) Uani 1 1 d . . . . .
N11 N 0.2891(2) 0.2544(6) 0.1713(3) 0.051(2) Uani 1 1 d . . . . .
C61 C 0.2967(2) 0.4535(5) 0.3064(2) 0.0282(18) Uani 1 1 d . . . . .
C54 C 0.3144(3) 0.2717(5) 0.4789(2) 0.0273(18) Uani 1 1 d . . . . .
C64 C 0.3299(2) 0.3877(5) 0.2551(2) 0.0267(18) Uani 1 1 d . . . . .
C55 C 0.3234(2) 0.3718(6) 0.4343(2) 0.0269(18) Uani 1 1 d . . . . .
C56 C 0.3172(2) 0.3136(6) 0.4041(2) 0.0281(18) Uani 1 1 d . . . . .
H56 H 0.323047 0.247281 0.407143 0.034 Uiso 1 1 calc R U . . .
C58 C 0.2942(2) 0.4491(6) 0.3652(2) 0.0253(17) Uani 1 1 d . . . . .
O15 O 0.0791(2) 0.1061(6) 0.1815(2) 0.072(2) Uani 1 1 d . . . . .
C29 C 0.3911(3) 0.5417(6) 0.5081(2) 0.035(2) Uani 1 1 d . . . . .
O12 O 0.2037(3) 0.2376(6) 0.38577(19) 0.074(3) Uani 1 1 d . . . . .
N17 N 0.4479(2) 0.0530(6) 0.2576(2) 0.049(2) Uani 1 1 d . . . . .
H17A H 0.464873 0.082166 0.276828 0.058 Uiso 1 1 calc R U . . .
H17B H 0.455202 -0.002490 0.251046 0.058 Uiso 1 1 calc R U . . .
C40 C 0.4227(3) 0.2227(6) 0.2780(2) 0.034(2) Uani 1 1 d . . . . .
C59 C 0.3003(3) 0.5068(6) 0.3950(2) 0.0322(19) Uani 1 1 d . . . . .
H59 H 0.294932 0.573246 0.391832 0.039 Uiso 1 1 calc R U . . .
C31 C 0.4384(3) 0.4114(6) 0.4502(2) 0.034(2) Uani 1 1 d . . . . .
C53 C 0.3325(3) 0.2295(6) 0.5151(2) 0.0317(19) Uani 1 1 d . . . . .
C39 C 0.4484(2) 0.2982(6) 0.2768(2) 0.0325(19) Uani 1 1 d . . . . .
H39 H 0.449880 0.319143 0.254255 0.039 Uiso 1 1 calc R U . . .
C68 C 0.3851(3) 0.3754(7) 0.1884(2) 0.035(2) Uani 1 1 d . . . . .
C60 C 0.3142(2) 0.4678(6) 0.4298(2) 0.0292(18) Uani 1 1 d . . . . .
H60 H 0.317330 0.507217 0.450141 0.035 Uiso 1 1 calc R U . . .
C37 C 0.4698(2) 0.3115(7) 0.3412(2) 0.034(2) Uani 1 1 d . . . . .
C57 C 0.3029(3) 0.3517(6) 0.3705(2) 0.0323(19) Uani 1 1 d . . . . .
H57 H 0.298587 0.311413 0.350151 0.039 Uiso 1 1 calc R U . . .
C65 C 0.3559(2) 0.4059(6) 0.2893(2) 0.0272(18) Uani 1 1 d . . . . .
H65 H 0.385296 0.394891 0.295755 0.033 Uiso 1 1 calc R U . . .
C62 C 0.2703(2) 0.4345(6) 0.2719(2) 0.032(2) Uani 1 1 d . . . . .
H62 H 0.240750 0.442619 0.265812 0.039 Uiso 1 1 calc R U . . .
C34 C 0.4757(3) 0.3713(6) 0.3989(2) 0.035(2) Uani 1 1 d . . . . .
C66 C 0.3394(3) 0.4405(6) 0.3149(2) 0.034(2) Uani 1 1 d . . . . .
H66 H 0.357784 0.455402 0.338517 0.041 Uiso 1 1 calc R U . . .
C63 C 0.2870(3) 0.4033(6) 0.2457(2) 0.0307(19) Uani 1 1 d . . . . .
H63 H 0.268906 0.392837 0.221608 0.037 Uiso 1 1 calc R U . . .
C36 C 0.4793(3) 0.3774(7) 0.4601(2) 0.037(2) Uani 1 1 d . . . . .
H36 H 0.495074 0.369298 0.484948 0.044 Uiso 1 1 calc R U . . .
O5 O 0.4152(2) 0.9654(6) 0.6268(2) 0.080(3) Uani 1 1 d . . . . .
C30 C 0.4120(3) 0.5219(6) 0.4817(2) 0.033(2) Uani 1 1 d . . . . .
C32 C 0.4161(3) 0.4256(7) 0.4134(2) 0.038(2) Uani 1 1 d . . . . .
H32 H 0.387907 0.448508 0.405937 0.046 Uiso 1 1 calc R U . . .
O13 O 0.1254(3) 0.2276(8) 0.1713(2) 0.097(3) Uani 1 1 d . . . . .
C44 C 0.3817(3) 0.0405(7) 0.2077(3) 0.038(2) Uani 1 1 d . . . . .
C38 C 0.4724(3) 0.3439(7) 0.3087(2) 0.036(2) Uani 1 1 d . . . . .
H38 H 0.490111 0.396119 0.308178 0.043 Uiso 1 1 calc R U . . .
O10 O 0.1437(3) 0.1561(6) 0.3405(3) 0.089(3) Uani 1 1 d . . . . .
C67 C 0.3676(3) 0.4144(7) 0.2158(2) 0.035(2) Uani 1 1 d . . . . .
C41 C 0.4213(3) 0.1902(7) 0.3108(3) 0.039(2) Uani 1 1 d . . . . .
H41 H 0.403949 0.137529 0.311739 0.046 Uiso 1 1 calc R U . . .
F10 F 0.1134(5) 0.3355(7) 0.2304(3) 0.184(7) Uani 1 1 d . . . . .
C52 C 0.3113(3) 0.1644(6) 0.5293(2) 0.038(2) Uani 1 1 d . . . . .
H52 H 0.283288 0.145261 0.515976 0.045 Uiso 1 1 calc R U . . .
C42 C 0.4453(3) 0.2349(7) 0.3420(2) 0.040(2) Uani 1 1 d . . . . .
H42 H 0.444752 0.212064 0.364554 0.048 Uiso 1 1 calc R U . . .
C11 C 0.3479(3) 0.0477(6) 0.4261(3) 0.042(2) Uani 1 1 d . . . . .
H11 H 0.324947 0.006979 0.424985 0.050 Uiso 1 1 calc R U . . .
C33 C 0.4348(3) 0.4066(7) 0.3883(2) 0.040(2) Uani 1 1 d . . . . .
H33 H 0.419739 0.417567 0.363449 0.048 Uiso 1 1 calc R U . . .
C25 C 0.3636(3) 0.4703(7) 0.5484(2) 0.041(2) Uani 1 1 d . . . . .
H25 H 0.356440 0.414637 0.558800 0.050 Uiso 1 1 calc R U . . .
C35 C 0.4976(3) 0.3551(7) 0.4343(2) 0.040(2) Uani 1 1 d . . . . .
H35 H 0.525118 0.328627 0.441397 0.049 Uiso 1 1 calc R U . . .
C15 C 0.3303(3) 0.0353(7) 0.2725(3) 0.044(3) Uani 1 1 d . . . . .
H15 H 0.334258 0.001277 0.253000 0.053 Uiso 1 1 calc R U . . .
C12 C 0.3669(3) 0.1028(6) 0.4569(3) 0.036(2) Uani 1 1 d . . . . .
H12 H 0.357627 0.097892 0.477137 0.043 Uiso 1 1 calc R U . . .
C6 C 0.4562(3) 0.1931(8) 0.5112(3) 0.051(3) Uani 1 1 d . . . . .
C7 C 0.3991(3) 0.1641(6) 0.4577(3) 0.044(2) Uani 1 1 d . . . . .
C28 C 0.3822(3) 0.6312(7) 0.5181(3) 0.045(2) Uani 1 1 d . . . . .
H28 H 0.389298 0.686354 0.507321 0.054 Uiso 1 1 calc R U . . .
C69 C 0.4069(3) 0.4300(8) 0.1712(2) 0.040(2) Uani 1 1 d . . . . .
H69 H 0.411440 0.496187 0.176018 0.048 Uiso 1 1 calc R U . . .
C16 C 0.3148(3) 0.1280(7) 0.2670(3) 0.047(3) Uani 1 1 d . . . . .
C14 C 0.3400(3) -0.0082(7) 0.3058(3) 0.047(3) Uani 1 1 d . . . . .
H14 H 0.350077 -0.071937 0.309121 0.057 Uiso 1 1 calc R U . . .
C43 C 0.4109(3) 0.0933(6) 0.2382(3) 0.038(2) Uani 1 1 d . . . . .
C51 C 0.3319(3) 0.1281(7) 0.5634(3) 0.045(2) Uani 1 1 d . . . . .
H51 H 0.318061 0.083459 0.573689 0.054 Uiso 1 1 calc R U . . .
C70 C 0.4217(3) 0.3849(9) 0.1467(2) 0.052(3) Uani 1 1 d . . . . .
H70 H 0.436590 0.420219 0.134224 0.062 Uiso 1 1 calc R U . . .
C26 C 0.3542(3) 0.5588(7) 0.5595(2) 0.045(2) Uani 1 1 d . . . . .
H26 H 0.341850 0.562820 0.577920 0.053 Uiso 1 1 calc R U . . .
N7 N 0.4740(3) 0.1110(7) 0.5071(3) 0.082(3) Uani 1 1 d . . . . .
H7A H 0.460980 0.072889 0.489041 0.098 Uiso 1 1 calc R U . . .
H7B H 0.498729 0.094749 0.522586 0.098 Uiso 1 1 calc R U . . .
C1 C 0.4703(3) 0.3966(8) 0.5704(3) 0.057(3) Uani 1 1 d . . . . .
H1 H 0.455281 0.453692 0.570890 0.069 Uiso 1 1 calc R U . . .
C19 C 0.2641(3) 0.1899(7) 0.2148(4) 0.060(4) Uani 1 1 d . . . . .
C20 C 0.2541(3) 0.2348(8) 0.1801(4) 0.060(3) Uani 1 1 d . . . . .
C49 C 0.3912(3) 0.2219(7) 0.5662(3) 0.045(2) Uani 1 1 d . . . . .
H49 H 0.418878 0.242806 0.579538 0.054 Uiso 1 1 calc R U . . .
C71 C 0.4151(3) 0.2893(9) 0.1404(3) 0.056(3) Uani 1 1 d . . . . .
H71 H 0.426366 0.257210 0.124442 0.067 Uiso 1 1 calc R U . . .
C50 C 0.3719(3) 0.1560(7) 0.5822(3) 0.046(2) Uani 1 1 d . . . . .
H50 H 0.386408 0.131158 0.605554 0.056 Uiso 1 1 calc R U . . .
N16 N 0.2327(3) 0.1700(7) 0.2288(4) 0.088(4) Uani 1 1 d . . . . .
H16A H 0.239076 0.145019 0.250457 0.106 Uiso 1 1 calc R U . . .
H16B H 0.206270 0.182250 0.216003 0.106 Uiso 1 1 calc R U . . .
C5 C 0.4762(3) 0.2545(9) 0.5421(3) 0.054(3) Uani 1 1 d . . . . .
C72 C 0.3917(3) 0.2396(9) 0.1578(3) 0.054(3) Uani 1 1 d . . . . .
H72 H 0.386046 0.173920 0.152472 0.065 Uiso 1 1 calc R U . . .
C47 C 0.3194(3) -0.0472(8) 0.1539(3) 0.059(3) Uani 1 1 d . . . . .
H47 H 0.296855 -0.077415 0.135716 0.071 Uiso 1 1 calc R U . . .
O6 O 0.4734(3) 0.9232(7) 0.6791(3) 0.109(4) Uani 1 1 d . . . . .
O11 O 0.1873(4) 0.0695(14) 0.3944(6) 0.236(12) Uani 1 1 d . . . . .
F9 F 0.2108(3) 0.0273(9) 0.3325(4) 0.180(6) Uani 1 1 d . . . . .
F12 F 0.0808(5) 0.2271(6) 0.2449(4) 0.188(7) Uani 1 1 d . . . . .
C10 C 0.3623(4) 0.0524(6) 0.3973(3) 0.059(3) Uani 1 1 d . . . . .
C48 C 0.3162(3) 0.0490(7) 0.1633(3) 0.050(3) Uani 1 1 d . . . . .
H48 H 0.291819 0.084318 0.150057 0.060 Uiso 1 1 calc R U . . .
C27 C 0.3626(3) 0.6401(7) 0.5441(3) 0.050(3) Uani 1 1 d . . . . .
H27 H 0.355381 0.700970 0.550843 0.061 Uiso 1 1 calc R U . . .
C46 C 0.3563(3) -0.0968(8) 0.1717(3) 0.056(3) Uani 1 1 d . . . . .
H46 H 0.360057 -0.160553 0.165241 0.067 Uiso 1 1 calc R U . . .
C45 C 0.3869(3) -0.0512(7) 0.1989(3) 0.048(2) Uani 1 1 d . . . . .
H45 H 0.412156 -0.084166 0.211716 0.058 Uiso 1 1 calc R U . . .
C8 C 0.4140(4) 0.1678(7) 0.4294(3) 0.064(3) Uani 1 1 d . . . . .
H8 H 0.436342 0.209933 0.430157 0.077 Uiso 1 1 calc R U . . .
F7 F 0.2211(4) 0.1717(11) 0.3226(3) 0.149(5) Uani 1 1 d . . . . .
C2 C 0.5071(4) 0.3800(10) 0.5970(3) 0.071(4) Uani 1 1 d . . . . .
H2 H 0.516833 0.424417 0.616206 0.085 Uiso 1 1 calc R U . . .
C17 C 0.3111(4) 0.1760(8) 0.2973(4) 0.077(4) Uani 1 1 d . . . . .
H17 H 0.301733 0.240360 0.294837 0.092 Uiso 1 1 calc R U . . .
O9 O 0.4375(3) 0.9392(6) 0.4690(5) 0.154(6) Uani 1 1 d . . . . .
C13 C 0.3348(4) 0.0429(7) 0.3345(3) 0.060(3) Uani 1 1 d . . . . .
C4 C 0.5151(3) 0.2371(11) 0.5695(4) 0.078(4) Uani 1 1 d . . . . .
H4 H 0.530714 0.181038 0.569028 0.094 Uiso 1 1 calc R U . . .
F4 F 0.4144(4) 0.8406(8) 0.5510(3) 0.149(4) Uani 1 1 d . . . . .
C24 C 0.2835(4) 0.2940(9) 0.1398(3) 0.069(4) Uani 1 1 d . . . . .
H24 H 0.307464 0.306238 0.132876 0.082 Uiso 1 1 calc R U . . .
O8 O 0.3743(4) 0.8397(13) 0.4672(5) 0.206(10) Uani 1 1 d . . . . .
O7 O 0.4418(4) 0.7783(7) 0.4921(4) 0.124(4) Uani 1 1 d . . . . .
C3 C 0.5301(4) 0.3029(13) 0.5970(3) 0.084(5) Uani 1 1 d . . . . .
H3 H 0.556352 0.293143 0.615664 0.100 Uiso 1 1 calc R U . . .
F6 F 0.4090(4) 0.9867(8) 0.5333(3) 0.154(4) Uani 1 1 d . . . . .
C21 C 0.2133(4) 0.2582(10) 0.1565(6) 0.096(6) Uani 1 1 d . . . . .
H21 H 0.189255 0.243269 0.162962 0.115 Uiso 1 1 calc R U . . .
O4 O 0.4674(5) 1.0911(9) 0.6596(5) 0.218(11) Uani 1 1 d . . . . .
F5 F 0.4726(5) 0.9199(10) 0.5489(4) 0.184(6) Uani 1 1 d . . . . .
C18 C 0.3202(5) 0.1338(7) 0.3294(4) 0.085(5) Uani 1 1 d . . . . .
H18 H 0.316473 0.167867 0.348933 0.102 Uiso 1 1 calc R U . . .
C75 C 0.2166(5) 0.1071(10) 0.3460(6) 0.098(5) Uani 1 1 d . . . . .
C9 C 0.3967(5) 0.1107(8) 0.3998(4) 0.085(5) Uani 1 1 d . . . . .
H9 H 0.408220 0.110910 0.380884 0.102 Uiso 1 1 calc R U . . .
C22 C 0.2088(5) 0.3024(12) 0.1246(6) 0.114(8) Uani 1 1 d . . . . .
H22 H 0.181698 0.320984 0.108866 0.137 Uiso 1 1 calc R U . . .
F2 F 0.4755(5) 1.0595(11) 0.5993(5) 0.240(10) Uani 1 1 d . . . . .
F11 F 0.0551(5) 0.2968(9) 0.1906(5) 0.213(7) Uani 1 1 d . . . . .
C23 C 0.2432(5) 0.3192(11) 0.1158(4) 0.099(6) Uani 1 1 d . . . . .
H23 H 0.240561 0.348119 0.093305 0.119 Uiso 1 1 calc R U . . .
F1 F 0.5299(4) 1.0136(12) 0.6479(7) 0.270(12) Uani 1 1 d . . . . .
C76 C 0.0915(8) 0.2639(13) 0.2176(7) 0.139(9) Uani 1 1 d . . . . .
C74 C 0.4286(10) 0.9019(13) 0.5314(7) 0.149(10) Uani 1 1 d . . . . .
O18 O 0.500000 0.8904(5) 0.250000 0.069(3) Uani 1 2 d GS T P . .
O16 O 0.5037(2) 0.5771(5) 0.3136(3) 0.104(3) Uani 1 1 d G . . . .
O19 O 0.2425(5) 0.0565(13) 0.4643(3) 0.288(16) Uani 1 1 d G . . . .
F3 F 0.4854(6) 0.9007(10) 0.6130(5) 0.247(9) Uani 1 1 d . . . . .
C73 C 0.4900(11) 0.990(3) 0.6231(9) 0.186(11) Uiso 1 1 d . . . . .
O0AA O 0.4384(5) 0.2970(14) 0.6551(6) 0.217(10) Uani 1 1 d . . . . .
O3AA O 0.2534(7) 0.109(3) 0.0305(6) 0.332(18) Uani 1 1 d . . . . .
O4AA O 0.3327(8) -0.1243(11) 0.5592(5) 0.229(10) Uani 1 1 d . . . . .

loop_
_atom_site_aniso_label
_atom_site_aniso_U_11
_atom_site_aniso_U_22
_atom_site_aniso_U_33
_atom_site_aniso_U_23
_atom_site_aniso_U_13
_atom_site_aniso_U_12
Fe1 0.0306(7) 0.0304(7) 0.0351(7) 0.0058(5) 0.0108(5) -0.0035(5)
Fe2 0.0239(6) 0.0391(7) 0.0410(7) -0.0168(6) 0.0103(5) -0.0019(5)
S4 0.0384(14) 0.0611(17) 0.0562(16) 0.0160(13) 0.0241(12) -0.0001(12)
S3 0.0612(19) 0.0505(18) 0.130(3) 0.0351(19) 0.057(2) 0.0113(14)
S2 0.096(3) 0.072(3) 0.148(4) 0.016(3) 0.056(3) 0.014(2)
S1 0.076(3) 0.127(4) 0.191(5) 0.083(4) 0.047(3) 0.005(3)
O3 0.031(3) 0.028(3) 0.031(3) 0.001(2) 0.013(3) 0.010(2)
O2 0.021(3) 0.066(4) 0.033(3) -0.008(3) 0.010(3) -0.014(3)
N5 0.029(4) 0.022(3) 0.032(4) -0.001(3) 0.012(3) -0.004(3)
N14 0.017(3) 0.037(4) 0.028(4) -0.005(3) 0.006(3) -0.003(3)
N4 0.035(4) 0.033(4) 0.029(4) 0.001(3) 0.007(3) -0.011(3)
N12 0.021(3) 0.038(4) 0.043(4) -0.007(3) 0.013(3) -0.003(3)
N6 0.035(4) 0.033(4) 0.038(4) 0.007(3) 0.016(3) 0.006(3)
N3 0.025(4) 0.040(4) 0.036(4) -0.003(3) 0.009(3) -0.005(3)
N9 0.033(4) 0.050(5) 0.038(4) 0.000(4) 0.017(4) -0.008(4)
N15 0.026(4) 0.064(6) 0.028(4) -0.014(4) 0.006(3) 0.004(4)
N8 0.052(5) 0.037(4) 0.038(4) 0.002(3) 0.025(4) -0.014(4)
F8 0.042(4) 0.165(8) 0.078(5) -0.033(5) 0.005(4) 0.020(5)
O14 0.042(4) 0.058(5) 0.083(5) -0.009(4) 0.017(4) -0.009(4)
N18 0.049(5) 0.042(5) 0.047(5) -0.012(4) 0.024(4) -0.024(4)
N10 0.031(4) 0.030(4) 0.065(5) -0.025(4) 0.023(4) -0.011(3)
N2 0.034(4) 0.050(5) 0.054(5) 0.023(4) 0.010(4) -0.008(4)
O1 0.128(7) 0.031(4) 0.084(6) -0.024(4) 0.074(6) -0.026(4)
N13 0.026(4) 0.049(5) 0.043(4) -0.025(4) 0.010(3) -0.006(3)
N1 0.032(4) 0.035(4) 0.047(5) 0.009(4) 0.018(4) 0.000(3)
N11 0.031(4) 0.049(5) 0.062(6) -0.032(5) 0.003(4) 0.000(4)
C61 0.030(4) 0.021(4) 0.037(5) 0.002(4) 0.014(4) 0.011(3)
C54 0.031(5) 0.021(4) 0.032(5) -0.001(3) 0.015(4) 0.003(3)
C64 0.025(4) 0.021(4) 0.038(5) -0.004(3) 0.015(4) 0.000(3)
C55 0.025(4) 0.027(4) 0.032(5) 0.001(4) 0.013(4) 0.001(3)
C56 0.030(4) 0.022(4) 0.036(5) 0.004(4) 0.016(4) 0.004(3)
C58 0.026(4) 0.029(4) 0.027(4) -0.001(3) 0.016(3) 0.003(3)
O15 0.038(4) 0.093(6) 0.078(6) 0.019(5) 0.010(4) -0.007(4)
C29 0.038(5) 0.036(5) 0.031(5) 0.006(4) 0.010(4) -0.009(4)
O12 0.103(6) 0.057(5) 0.046(4) -0.023(4) 0.001(4) 0.024(5)
N17 0.031(4) 0.047(5) 0.065(5) -0.020(4) 0.013(4) 0.006(4)
C40 0.024(4) 0.034(5) 0.045(5) -0.006(4) 0.014(4) 0.006(4)
C59 0.031(5) 0.021(4) 0.045(5) 0.003(4) 0.014(4) 0.009(3)
C31 0.033(5) 0.033(5) 0.037(5) -0.002(4) 0.015(4) -0.007(4)
C53 0.034(5) 0.021(4) 0.047(5) -0.003(4) 0.024(4) 0.002(4)
C39 0.020(4) 0.039(5) 0.038(5) 0.002(4) 0.010(4) 0.001(4)
C68 0.026(4) 0.050(6) 0.027(5) -0.009(4) 0.007(4) 0.001(4)
C60 0.027(4) 0.028(4) 0.032(5) -0.002(4) 0.009(4) 0.003(3)
C37 0.015(4) 0.052(6) 0.036(5) -0.012(4) 0.007(4) -0.004(4)
C57 0.039(5) 0.027(4) 0.033(5) -0.007(4) 0.015(4) 0.003(4)
C65 0.021(4) 0.037(5) 0.027(4) 0.002(4) 0.011(3) 0.005(3)
C62 0.019(4) 0.026(4) 0.048(5) -0.006(4) 0.007(4) 0.005(3)
C34 0.023(4) 0.043(5) 0.041(5) -0.005(4) 0.014(4) -0.013(4)
C66 0.028(5) 0.043(5) 0.033(5) 0.002(4) 0.012(4) 0.009(4)
C63 0.030(5) 0.030(4) 0.027(4) -0.015(4) 0.003(4) 0.001(4)
C36 0.025(5) 0.048(5) 0.038(5) -0.001(4) 0.009(4) -0.014(4)
O5 0.042(4) 0.085(6) 0.102(7) 0.047(5) 0.008(4) 0.006(4)
C30 0.028(4) 0.042(5) 0.030(5) 0.001(4) 0.011(4) -0.005(4)
C32 0.026(5) 0.047(5) 0.038(5) -0.007(4) 0.005(4) -0.001(4)
O13 0.123(8) 0.114(8) 0.078(6) 0.008(6) 0.065(6) -0.041(6)
C44 0.025(5) 0.041(5) 0.055(6) -0.015(5) 0.020(4) -0.005(4)
C38 0.023(4) 0.046(5) 0.038(5) -0.005(4) 0.011(4) -0.005(4)
O10 0.049(5) 0.061(5) 0.153(9) 0.015(6) 0.029(5) 0.007(4)
C67 0.022(4) 0.050(6) 0.035(5) 0.001(4) 0.012(4) -0.004(4)
C41 0.025(4) 0.046(5) 0.050(6) -0.011(5) 0.020(4) -0.009(4)
F10 0.39(2) 0.060(6) 0.200(12) -0.060(7) 0.226(14) -0.100(9)
C52 0.051(6) 0.029(5) 0.043(5) 0.000(4) 0.030(5) -0.004(4)
C42 0.028(5) 0.058(6) 0.039(5) -0.007(5) 0.017(4) -0.006(4)
C11 0.045(5) 0.017(4) 0.073(7) 0.006(4) 0.033(5) 0.002(4)
C33 0.029(5) 0.061(6) 0.028(5) -0.006(4) 0.005(4) -0.004(4)
C25 0.050(6) 0.043(6) 0.033(5) 0.003(4) 0.016(4) -0.015(5)
C35 0.020(4) 0.055(6) 0.040(5) 0.008(4) 0.002(4) -0.008(4)
C15 0.033(5) 0.036(5) 0.071(7) -0.030(5) 0.029(5) -0.011(4)
C12 0.027(4) 0.033(5) 0.055(6) 0.012(4) 0.024(4) 0.006(4)
C6 0.034(5) 0.055(6) 0.066(7) 0.027(6) 0.017(5) 0.009(5)
C7 0.044(5) 0.026(5) 0.071(7) 0.004(5) 0.032(5) 0.009(4)
C28 0.052(6) 0.037(5) 0.050(6) 0.001(4) 0.022(5) -0.011(5)
C69 0.026(5) 0.062(6) 0.030(5) 0.006(4) 0.007(4) 0.003(4)
C16 0.043(5) 0.034(5) 0.082(8) -0.027(5) 0.044(6) -0.021(4)
C14 0.046(6) 0.032(5) 0.075(8) -0.027(5) 0.036(5) -0.013(4)
C43 0.027(5) 0.038(5) 0.056(6) -0.009(4) 0.024(4) -0.002(4)
C51 0.056(6) 0.039(5) 0.055(6) 0.003(5) 0.038(5) -0.002(5)
C70 0.041(6) 0.090(9) 0.028(5) 0.021(5) 0.017(4) 0.021(6)
C26 0.063(6) 0.044(6) 0.034(5) -0.009(4) 0.026(5) -0.014(5)
N7 0.051(6) 0.066(7) 0.126(9) 0.027(6) 0.027(6) 0.035(5)
C1 0.047(6) 0.057(7) 0.043(6) 0.008(5) -0.018(5) -0.022(5)
C19 0.034(6) 0.032(5) 0.124(11) -0.047(7) 0.038(7) -0.017(4)
C20 0.032(6) 0.042(6) 0.092(9) -0.038(6) 0.002(6) 0.005(5)
C49 0.041(5) 0.045(6) 0.051(6) 0.007(5) 0.020(5) 0.008(4)
C71 0.057(7) 0.090(9) 0.033(5) 0.006(6) 0.030(5) 0.020(6)
C50 0.057(7) 0.048(6) 0.044(6) 0.015(5) 0.030(5) 0.015(5)
N16 0.045(5) 0.056(6) 0.187(12) -0.060(7) 0.071(7) -0.024(5)
C5 0.030(5) 0.077(8) 0.052(6) 0.026(6) 0.009(5) -0.007(5)
C72 0.059(7) 0.065(7) 0.042(6) -0.012(5) 0.022(5) 0.012(6)
C47 0.048(6) 0.065(7) 0.077(8) -0.059(6) 0.037(6) -0.027(6)
O6 0.095(7) 0.091(7) 0.112(8) 0.056(6) -0.003(6) 0.001(6)
O11 0.108(10) 0.29(2) 0.35(2) 0.27(2) 0.126(13) 0.067(11)
F9 0.105(8) 0.163(11) 0.206(12) -0.122(10) -0.036(8) 0.024(7)
F12 0.324(17) 0.065(6) 0.317(16) 0.005(8) 0.294(16) 0.013(8)
C10 0.098(9) 0.021(5) 0.086(8) -0.014(5) 0.069(7) -0.007(5)
C48 0.028(5) 0.056(6) 0.067(7) -0.029(5) 0.018(5) -0.002(4)
C27 0.063(7) 0.036(5) 0.060(7) -0.004(5) 0.030(6) -0.004(5)
C46 0.047(6) 0.048(6) 0.089(8) -0.031(6) 0.046(6) -0.012(5)
C45 0.047(6) 0.041(6) 0.063(7) -0.019(5) 0.028(5) -0.005(5)
C8 0.099(9) 0.030(5) 0.093(9) -0.018(6) 0.070(8) -0.024(6)
F7 0.140(9) 0.240(14) 0.078(6) 0.030(8) 0.051(6) 0.028(9)
C2 0.045(7) 0.081(9) 0.064(8) 0.022(7) -0.012(6) -0.023(7)
C17 0.122(11) 0.030(6) 0.127(11) -0.013(7) 0.104(10) -0.010(6)
O9 0.068(6) 0.030(5) 0.34(2) 0.022(8) 0.032(9) 0.004(4)
C13 0.094(9) 0.034(6) 0.078(8) -0.013(5) 0.063(7) -0.022(6)
C4 0.025(6) 0.122(12) 0.084(9) 0.055(9) 0.014(6) 0.014(7)
F4 0.203(12) 0.113(8) 0.136(9) 0.020(7) 0.065(9) -0.018(8)
C24 0.050(7) 0.072(8) 0.055(7) -0.022(6) -0.020(6) 0.018(6)
O8 0.077(8) 0.264(19) 0.224(16) 0.177(15) -0.021(9) -0.052(10)
O7 0.122(9) 0.061(6) 0.206(13) 0.032(7) 0.079(9) 0.026(6)
C3 0.041(7) 0.148(15) 0.041(7) 0.037(8) -0.013(6) -0.038(9)
F6 0.200(12) 0.105(8) 0.170(11) 0.000(7) 0.082(10) 0.028(8)
C21 0.031(7) 0.052(8) 0.177(17) -0.068(10) -0.001(9) 0.006(6)
O4 0.176(13) 0.091(9) 0.274(19) 0.105(11) -0.072(13) -0.089(9)
F5 0.162(12) 0.123(10) 0.215(15) -0.010(9) -0.005(11) -0.001(9)
C18 0.186(15) 0.015(5) 0.117(11) -0.017(6) 0.132(11) -0.014(7)
C75 0.115(13) 0.051(8) 0.158(16) -0.025(10) 0.084(13) 0.009(8)
C9 0.152(13) 0.044(6) 0.112(10) -0.033(7) 0.112(10) -0.042(8)
C22 0.060(10) 0.069(10) 0.151(17) -0.064(11) -0.047(11) 0.033(8)
F2 0.205(14) 0.206(14) 0.37(2) 0.221(16) 0.172(15) 0.080(12)
F11 0.200(14) 0.114(10) 0.31(2) 0.005(11) 0.074(14) 0.099(10)
C23 0.066(10) 0.088(11) 0.097(11) -0.036(9) -0.034(9) 0.025(8)
F1 0.106(10) 0.182(14) 0.53(3) 0.150(18) 0.117(15) 0.013(9)
C76 0.19(2) 0.086(13) 0.21(2) 0.061(14) 0.16(2) 0.081(15)
C74 0.26(3) 0.053(10) 0.18(2) 0.042(12) 0.14(2) 0.052(15)
O18 0.064(7) 0.043(6) 0.125(10) 0.000 0.065(7) 0.000
O16 0.067(6) 0.098(8) 0.146(9) -0.028(7) 0.034(6) -0.007(5)
O19 0.29(2) 0.44(3) 0.082(9) 0.006(13) -0.014(11) -0.30(2)
F3 0.29(2) 0.101(10) 0.28(2) 0.052(11) 0.014(16) 0.072(12)
O0AA 0.103(10) 0.218(18) 0.36(3) -0.146(18) 0.112(14) -0.066(11)
O3AA 0.191(19) 0.63(6) 0.25(2) -0.06(3) 0.181(19) -0.07(3)
O4AA 0.43(3) 0.090(10) 0.202(17) -0.006(10) 0.15(2) 0.070(15)

loop_
_atom_type_symbol
_atom_type_description
_atom_type_scat_dispersion_real
_atom_type_scat_dispersion_imag
_atom_type_scat_source
C C 0.0033 0.0016 'International Tables Vol C Tables 4.2.6.8 and 6.1.1.4'
F F 0.0171 0.0103 'International Tables Vol C Tables 4.2.6.8 and 6.1.1.4'
Fe Fe 0.3463 0.8444 'International Tables Vol C Tables 4.2.6.8 and 6.1.1.4'
H H 0.0000 0.0000 'International Tables Vol C Tables 4.2.6.8 and 6.1.1.4'
N N 0.0061 0.0033 'International Tables Vol C Tables 4.2.6.8 and 6.1.1.4'
O O 0.0106 0.0060 'International Tables Vol C Tables 4.2.6.8 and 6.1.1.4'
S S 0.1246 0.1234 'International Tables Vol C Tables 4.2.6.8 and 6.1.1.4'

loop_
_geom_angle_atom_site_label_1
_geom_angle_atom_site_label_2
_geom_angle_atom_site_label_3
_geom_angle
_geom_angle_site_symmetry_1
_geom_angle_site_symmetry_3
_geom_angle_publ_flag
N4 Fe1 N5 90.2(3) . . ?
N4 Fe1 N6 95.6(3) . . ?
N4 Fe1 N3 80.8(3) . . ?
N4 Fe1 N2 94.0(3) . . ?
N4 Fe1 N1 174.0(3) . . ?
N6 Fe1 N5 80.1(3) . . ?
N6 Fe1 N3 174.3(3) . . ?
N6 Fe1 N2 93.2(3) . . ?
N6 Fe1 N1 87.4(3) . . ?
N3 Fe1 N5 95.5(3) . . ?
N3 Fe1 N1 96.6(3) . . ?
N2 Fe1 N5 172.4(3) . . ?
N2 Fe1 N3 91.5(3) . . ?
N2 Fe1 N1 80.7(3) . . ?
N1 Fe1 N5 95.4(3) . . ?
N14 Fe2 N12 95.1(3) . . ?
N15 Fe2 N14 80.3(3) . . ?
N15 Fe2 N12 89.2(3) . . ?
N15 Fe2 N10 172.6(3) . . ?
N15 Fe2 N13 95.5(3) . . ?
N15 Fe2 N11 93.3(4) . . ?
N10 Fe2 N14 95.3(3) . . ?
N10 Fe2 N12 97.2(3) . . ?
N13 Fe2 N14 173.9(3) . . ?
N13 Fe2 N12 80.4(3) . . ?
N13 Fe2 N10 89.3(3) . . ?
N13 Fe2 N11 95.3(3) . . ?
N11 Fe2 N14 89.4(3) . . ?
N11 Fe2 N12 175.2(3) . . ?
N11 Fe2 N10 80.6(4) . . ?
O14 S4 O15 112.8(5) . . ?
O14 S4 O13 111.7(6) . . ?
O14 S4 C76 104.3(9) . . ?
O15 S4 C76 107.7(10) . . ?
O13 S4 O15 115.1(5) . . ?
O13 S4 C76 104.0(7) . . ?
O12 S3 O10 114.5(5) . . ?
O12 S3 C75 102.8(6) . . ?
O10 S3 C75 96.4(8) . . ?
O11 S3 O12 122.1(11) . . ?
O11 S3 O10 114.5(9) . . ?
O11 S3 C75 100.4(10) . . ?
O9 S2 C74 106.5(10) . . ?
O8 S2 O9 115.8(7) . . ?
O8 S2 C74 113.2(14) . . ?
O7 S2 O9 112.5(7) . . ?
O7 S2 O8 106.7(10) . . ?
O7 S2 C74 101.1(9) . . ?
O5 S1 O4 119.9(7) . . ?
O5 S1 C73 105.3(12) . . ?
O6 S1 O5 113.2(6) . . ?
O6 S1 O4 116.9(9) . . ?
O6 S1 C73 107.7(13) . . ?
O4 S1 C73 89.2(15) . . ?
C58 O3 C61 115.7(6) . . ?
C34 O2 C37 115.4(6) . . ?
C54 N5 Fe1 115.4(5) . . ?
C54 N5 C55 117.2(7) . . ?
C55 N5 Fe1 127.0(5) . . ?
C64 N14 Fe2 127.5(5) . . ?
C67 N14 Fe2 116.4(6) . . ?
C67 N14 C64 116.1(7) . . ?
C29 N4 Fe1 115.6(6) . . ?
C25 N4 Fe1 126.7(6) . . ?
C25 N4 C29 117.7(8) . . ?
C40 N12 Fe2 128.7(5) . . ?
C43 N12 Fe2 115.1(6) . . ?
C43 N12 C40 116.1(7) . . ?
C53 N6 Fe1 115.8(6) . . ?
C53 N6 C49 117.1(8) . . ?
C49 N6 Fe1 126.9(6) . . ?
C31 N3 Fe1 128.5(6) . . ?
C30 N3 Fe1 115.4(6) . . ?
C30 N3 C31 116.1(7) . . ?
H9A N9 H9B 120.0 . . ?
C54 N9 H9A 120.0 . . ?
C54 N9 H9B 120.0 . . ?
C68 N15 Fe2 116.6(6) . . ?
C72 N15 Fe2 127.1(7) . . ?
C72 N15 C68 116.3(9) . . ?
H8A N8 H8B 120.0 . . ?
C30 N8 H8A 120.0 . . ?
C30 N8 H8B 120.0 . . ?
H18A N18 H18B 120.0 . . ?
C67 N18 H18A 120.0 . . ?
C67 N18 H18B 120.0 . . ?
C16 N10 Fe2 127.4(6) . . ?
C19 N10 Fe2 114.2(8) . . ?
C19 N10 C16 118.2(9) . . ?
C1 N2 Fe1 126.8(8) . . ?
C1 N2 C5 118.8(9) . . ?
C5 N2 Fe1 114.0(7) . . ?
C10 O1 C13 115.4(8) . . ?
C44 N13 Fe2 115.6(6) . . ?
C48 N13 Fe2 126.2(7) . . ?
C48 N13 C44 118.1(8) . . ?
C6 N1 Fe1 115.2(7) . . ?
C6 N1 C7 116.6(8) . . ?
C7 N1 Fe1 128.1(6) . . ?
C20 N11 Fe2 115.3(8) . . ?
C24 N11 Fe2 127.2(8) . . ?
C24 N11 C20 117.6(10) . . ?
C62 C61 O3 118.8(7) . . ?
C66 C61 O3 121.7(7) . . ?
C66 C61 C62 119.4(7) . . ?
N5 C54 N9 126.3(8) . . ?
N5 C54 C53 114.9(7) . . ?
N9 C54 C53 118.8(7) . . ?
C65 C64 N14 120.4(7) . . ?
C65 C64 C63 120.0(7) . . ?
C63 C64 N14 119.6(7) . . ?
C56 C55 N5 119.1(7) . . ?
C60 C55 N5 121.1(7) . . ?
C60 C55 C56 119.8(7) . . ?
C55 C56 H56 120.0 . . ?
C57 C56 C55 120.1(7) . . ?
C57 C56 H56 120.0 . . ?
O3 C58 C59 118.8(7) . . ?
O3 C58 C57 122.4(7) . . ?
C59 C58 C57 118.9(7) . . ?
N4 C29 C30 112.6(8) . . ?
N4 C29 C28 122.1(8) . . ?
C28 C29 C30 125.3(8) . . ?
H17A N17 H17B 120.0 . . ?
C43 N17 H17A 120.0 . . ?
C43 N17 H17B 120.0 . . ?
C39 C40 N12 121.4(8) . . ?
C39 C40 C41 120.2(8) . . ?
C41 C40 N12 118.4(8) . . ?
C58 C59 H59 119.8 . . ?
C58 C59 C60 120.3(7) . . ?
C60 C59 H59 119.8 . . ?
C36 C31 N3 122.1(8) . . ?
C36 C31 C32 118.4(8) . . ?
C32 C31 N3 119.4(7) . . ?
N6 C53 C54 113.5(7) . . ?
N6 C53 C52 122.9(8) . . ?
C52 C53 C54 123.6(8) . . ?
C40 C39 H39 120.0 . . ?
C40 C39 C38 120.0(8) . . ?
C38 C39 H39 120.0 . . ?
N15 C68 C67 112.3(8) . . ?
N15 C68 C69 124.3(8) . . ?
C69 C68 C67 123.5(9) . . ?
C55 C60 C59 119.7(8) . . ?
C55 C60 H60 120.2 . . ?
C59 C60 H60 120.2 . . ?
C38 C37 O2 118.9(8) . . ?
C42 C37 O2 120.4(8) . . ?
C42 C37 C38 120.5(8) . . ?
C56 C57 C58 121.2(8) . . ?
C56 C57 H57 119.4 . . ?
C58 C57 H57 119.4 . . ?
C64 C65 H65 119.9 . . ?
C64 C65 C66 120.2(7) . . ?
C66 C65 H65 119.9 . . ?
C61 C62 H62 120.0 . . ?
C61 C62 C63 120.1(7) . . ?
C63 C62 H62 120.0 . . ?
C33 C34 O2 120.5(8) . . ?
C35 C34 O2 118.9(8) . . ?
C35 C34 C33 120.5(8) . . ?
C61 C66 C65 120.6(8) . . ?
C61 C66 H66 119.7 . . ?
C65 C66 H66 119.7 . . ?
C64 C63 C62 119.6(7) . . ?
C64 C63 H63 120.2 . . ?
C62 C63 H63 120.2 . . ?
C31 C36 H36 119.4 . . ?
C31 C36 C35 121.2(8) . . ?
C35 C36 H36 119.4 . . ?
N3 C30 N8 125.2(8) . . ?
N3 C30 C29 115.7(7) . . ?
N8 C30 C29 119.1(8) . . ?
C31 C32 H32 120.0 . . ?
C33 C32 C31 120.1(8) . . ?
C33 C32 H32 120.0 . . ?
N13 C44 C43 112.7(7) . . ?
C45 C44 N13 121.9(8) . . ?
C45 C44 C43 125.3(9) . . ?
C39 C38 H38 120.6 . . ?
C37 C38 C39 118.8(8) . . ?
C37 C38 H38 120.6 . . ?
N14 C67 N18 127.6(8) . . ?
N14 C67 C68 114.4(8) . . ?
N18 C67 C68 117.9(8) . . ?
C40 C41 H41 120.4 . . ?
C42 C41 C40 119.2(8) . . ?
C42 C41 H41 120.4 . . ?
C53 C52 H52 120.9 . . ?
C51 C52 C53 118.3(9) . . ?
C51 C52 H52 120.9 . . ?
C37 C42 C41 121.3(9) . . ?
C37 C42 H42 119.4 . . ?
C41 C42 H42 119.4 . . ?
C12 C11 H11 119.9 . . ?
C10 C11 H11 119.9 . . ?
C10 C11 C12 120.1(9) . . ?
C34 C33 H33 119.8 . . ?
C32 C33 C34 120.4(8) . . ?
C32 C33 H33 119.8 . . ?
N4 C25 H25 118.8 . . ?
N4 C25 C26 122.4(8) . . ?
C26 C25 H25 118.8 . . ?
C34 C35 C36 119.4(8) . . ?
C34 C35 H35 120.3 . . ?
C36 C35 H35 120.3 . . ?
C16 C15 H15 119.4 . . ?
C14 C15 H15 119.4 . . ?
C14 C15 C16 121.2(9) . . ?
C11 C12 H12 120.2 . . ?
C7 C12 C11 119.5(9) . . ?
C7 C12 H12 120.2 . . ?
N1 C6 N7 124.1(11) . . ?
N1 C6 C5 115.1(10) . . ?
N7 C6 C5 120.7(10) . . ?
C12 C7 N1 120.9(8) . . ?
C8 C7 N1 118.6(9) . . ?
C8 C7 C12 120.4(10) . . ?
C29 C28 H28 120.3 . . ?
C29 C28 C27 119.4(9) . . ?
C27 C28 H28 120.3 . . ?
C68 C69 H69 121.2 . . ?
C70 C69 C68 117.6(10) . . ?
C70 C69 H69 121.2 . . ?
C15 C16 N10 121.7(8) . . ?
C15 C16 C17 116.6(11) . . ?
C17 C16 N10 121.7(9) . . ?
C15 C14 H14 120.5 . . ?
C15 C14 C13 119.1(9) . . ?
C13 C14 H14 120.5 . . ?
N12 C43 N17 125.3(8) . . ?
N12 C43 C44 115.4(8) . . ?
N17 C43 C44 119.2(8) . . ?
C52 C51 H51 119.8 . . ?
C50 C51 C52 120.4(9) . . ?
C50 C51 H51 119.8 . . ?
C69 C70 H70 120.0 . . ?
C71 C70 C69 120.0(10) . . ?
C71 C70 H70 120.0 . . ?
C25 C26 H26 119.9 . . ?
C27 C26 C25 120.2(8) . . ?
C27 C26 H26 119.9 . . ?
C6 N7 H7A 120.0 . . ?
C6 N7 H7B 120.0 . . ?
H7A N7 H7B 120.0 . . ?
N2 C1 H1 119.1 . . ?
N2 C1 C2 121.9(12) . . ?
C2 C1 H1 119.1 . . ?
N10 C19 C20 117.1(10) . . ?
N10 C19 N16 122.6(14) . . ?
N16 C19 C20 120.2(11) . . ?
N11 C20 C19 112.6(9) . . ?
N11 C20 C21 121.4(15) . . ?
C21 C20 C19 126.1(14) . . ?
N6 C49 H49 118.4 . . ?
N6 C49 C50 123.2(9) . . ?
C50 C49 H49 118.4 . . ?
C70 C71 H71 120.4 . . ?
C70 C71 C72 119.1(9) . . ?
C72 C71 H71 120.4 . . ?
C51 C50 C49 118.2(9) . . ?
C51 C50 H50 120.9 . . ?
C49 C50 H50 120.9 . . ?
C19 N16 H16A 120.0 . . ?
C19 N16 H16B 120.0 . . ?
H16A N16 H16B 120.0 . . ?
N2 C5 C6 114.4(9) . . ?
N2 C5 C4 119.7(12) . . ?
C4 C5 C6 125.8(12) . . ?
N15 C72 C71 122.6(11) . . ?
N15 C72 H72 118.7 . . ?
C71 C72 H72 118.7 . . ?
C48 C47 H47 120.6 . . ?
C46 C47 H47 120.6 . . ?
C46 C47 C48 118.7(9) . . ?
O1 C10 C11 119.8(9) . . ?
O1 C10 C9 121.2(9) . . ?
C11 C10 C9 118.9(10) . . ?
N13 C48 C47 122.2(10) . . ?
N13 C48 H48 118.9 . . ?
C47 C48 H48 118.9 . . ?
C28 C27 H27 121.0 . . ?
C26 C27 C28 118.1(9) . . ?
C26 C27 H27 121.0 . . ?
C47 C46 H46 120.9 . . ?
C45 C46 C47 118.1(9) . . ?
C45 C46 H46 120.9 . . ?
C44 C45 C46 120.9(10) . . ?
C44 C45 H45 119.5 . . ?
C46 C45 H45 119.5 . . ?
C7 C8 H8 120.0 . . ?
C9 C8 C7 120.1(10) . . ?
C9 C8 H8 120.0 . . ?
C1 C2 H2 119.1 . . ?
C3 C2 C1 121.7(13) . . ?
C3 C2 H2 119.1 . . ?
C16 C17 H17 119.0 . . ?
C18 C17 C16 122.0(10) . . ?
C18 C17 H17 119.0 . . ?
O1 C13 C14 117.8(9) . . ?
C18 C13 O1 122.3(9) . . ?
C18 C13 C14 119.9(11) . . ?
C5 C4 H4 120.5 . . ?
C3 C4 C5 119.0(14) . . ?
C3 C4 H4 120.5 . . ?
N11 C24 H24 118.7 . . ?
N11 C24 C23 122.5(15) . . ?
C23 C24 H24 118.7 . . ?
C2 C3 C4 118.8(11) . . ?
C2 C3 H3 120.6 . . ?
C4 C3 H3 120.6 . . ?
C20 C21 H21 120.3 . . ?
C22 C21 C20 119.5(16) . . ?
C22 C21 H21 120.3 . . ?
C17 C18 C13 121.1(10) . . ?
C17 C18 H18 119.5 . . ?
C13 C18 H18 119.5 . . ?
F8 C75 S3 102.5(11) . . ?
F9 C75 S3 120.0(14) . . ?
F9 C75 F8 101.4(12) . . ?
F9 C75 F7 111.0(17) . . ?
F7 C75 S3 113.5(10) . . ?
F7 C75 F8 106.2(13) . . ?
C10 C9 H9 119.6 . . ?
C8 C9 C10 120.8(10) . . ?
C8 C9 H9 119.6 . . ?
C21 C22 H22 120.7 . . ?
C23 C22 C21 118.7(15) . . ?
C23 C22 H22 120.7 . . ?
C24 C23 H23 119.8 . . ?
C22 C23 C24 120.3(18) . . ?
C22 C23 H23 119.8 . . ?
F10 C76 S4 118.9(15) . . ?
F10 C76 F12 106(2) . . ?
F10 C76 F11 106.7(15) . . ?
F12 C76 S4 111.0(11) . . ?
F12 C76 F11 109.3(18) . . ?
F11 C76 S4 105.1(17) . . ?
F4 C74 S2 113.7(18) . . ?
F4 C74 F6 104.6(17) . . ?
F4 C74 F5 110(2) . . ?
F6 C74 S2 112.6(17) . . ?
F6 C74 F5 105(2) . . ?
F5 C74 S2 110.2(16) . . ?
F2 C73 S1 106(2) . . ?
F2 C73 F1 111(3) . . ?
F1 C73 S1 103(2) . . ?
F3 C73 S1 98(3) . . ?
F3 C73 F2 121(3) . . ?
F3 C73 F1 115(3) . . ?

loop_
_geom_bond_atom_site_label_1
_geom_bond_atom_site_label_2
_geom_bond_distance
_geom_bond_site_symmetry_2
_geom_bond_publ_flag
Fe1 N5 2.004(7) . ?
Fe1 N4 1.959(7) . ?
Fe1 N6 1.964(7) . ?
Fe1 N3 1.982(7) . ?
Fe1 N2 1.977(8) . ?
Fe1 N1 2.000(7) . ?
Fe2 N14 1.994(7) . ?
Fe2 N12 2.003(7) . ?
Fe2 N15 1.957(8) . ?
Fe2 N10 1.987(8) . ?
Fe2 N13 1.970(7) . ?
Fe2 N11 1.972(9) . ?
S4 O14 1.408(8) . ?
S4 O15 1.454(8) . ?
S4 O13 1.427(8) . ?
S4 C76 1.743(16) . ?
S3 O12 1.425(9) . ?
S3 O10 1.520(10) . ?
S3 O11 1.400(11) . ?
S3 C75 1.808(15) . ?
S2 O9 1.501(13) . ?
S2 O8 1.482(12) . ?
S2 O7 1.409(10) . ?
S2 C74 1.76(2) . ?
S1 O5 1.440(9) . ?
S1 O6 1.422(9) . ?
S1 O4 1.469(14) . ?
S1 C73 1.81(3) . ?
O3 C61 1.394(9) . ?
O3 C58 1.375(9) . ?
O2 C37 1.409(10) . ?
O2 C34 1.391(10) . ?
N5 C54 1.300(10) . ?
N5 C55 1.446(10) . ?
N14 C64 1.453(10) . ?
N14 C67 1.299(11) . ?
N4 C29 1.367(11) . ?
N4 C25 1.338(11) . ?
N12 C40 1.445(11) . ?
N12 C43 1.314(11) . ?
N6 C53 1.345(11) . ?
N6 C49 1.352(12) . ?
N3 C31 1.449(11) . ?
N3 C30 1.308(11) . ?
N9 H9A 0.8800 . ?
N9 H9B 0.8800 . ?
N9 C54 1.339(11) . ?
N15 C68 1.356(12) . ?
N15 C72 1.355(12) . ?
N8 H8A 0.8800 . ?
N8 H8B 0.8800 . ?
N8 C30 1.366(11) . ?
F8 C75 1.44(2) . ?
N18 H18A 0.8800 . ?
N18 H18B 0.8800 . ?
N18 C67 1.339(12) . ?
N10 C16 1.424(14) . ?
N10 C19 1.313(13) . ?
N2 C1 1.339(13) . ?
N2 C5 1.362(14) . ?
O1 C10 1.365(13) . ?
O1 C13 1.391(14) . ?
N13 C44 1.375(12) . ?
N13 C48 1.322(12) . ?
N1 C6 1.307(12) . ?
N1 C7 1.464(13) . ?
N11 C20 1.363(14) . ?
N11 C24 1.311(15) . ?
C61 C62 1.377(12) . ?
C61 C66 1.372(11) . ?
C54 C53 1.470(12) . ?
C64 C65 1.359(11) . ?
C64 C63 1.386(11) . ?
C55 C56 1.399(11) . ?
C55 C60 1.380(11) . ?
C56 H56 0.9500 . ?
C56 C57 1.355(11) . ?
C58 C59 1.381(11) . ?
C58 C57 1.399(11) . ?
C29 C30 1.462(12) . ?
C29 C28 1.378(13) . ?
N17 H17A 0.8800 . ?
N17 H17B 0.8800 . ?
N17 C43 1.349(12) . ?
C40 C39 1.378(12) . ?
C40 C41 1.386(13) . ?
C59 H59 0.9500 . ?
C59 C60 1.400(12) . ?
C31 C36 1.382(12) . ?
C31 C32 1.404(12) . ?
C53 C52 1.388(12) . ?
C39 H39 0.9500 . ?
C39 C38 1.401(12) . ?
C68 C67 1.495(12) . ?
C68 C69 1.387(13) . ?
C60 H60 0.9500 . ?
C37 C38 1.383(12) . ?
C37 C42 1.363(13) . ?
C57 H57 0.9500 . ?
C65 H65 0.9500 . ?
C65 C66 1.391(11) . ?
C62 H62 0.9500 . ?
C62 C63 1.397(11) . ?
C34 C33 1.391(12) . ?
C34 C35 1.359(12) . ?
C66 H66 0.9500 . ?
C63 H63 0.9500 . ?
C36 H36 0.9500 . ?
C36 C35 1.388(13) . ?
C32 H32 0.9500 . ?
C32 C33 1.363(12) . ?
C44 C43 1.469(13) . ?
C44 C45 1.359(13) . ?
C38 H38 0.9500 . ?
C41 H41 0.9500 . ?
C41 C42 1.372(13) . ?
F10 C76 1.25(3) . ?
C52 H52 0.9500 . ?
C52 C51 1.383(13) . ?
C42 H42 0.9500 . ?
C11 H11 0.9500 . ?
C11 C12 1.398(13) . ?
C11 C10 1.376(13) . ?
C33 H33 0.9500 . ?
C25 H25 0.9500 . ?
C25 C26 1.388(13) . ?
C35 H35 0.9500 . ?
C15 H15 0.9500 . ?
C15 C16 1.392(14) . ?
C15 C14 1.380(15) . ?
C12 H12 0.9500 . ?
C12 C7 1.377(12) . ?
C6 N7 1.332(14) . ?
C6 C5 1.457(16) . ?
C7 C8 1.369(14) . ?
C28 H28 0.9500 . ?
C28 C27 1.397(14) . ?
C69 H69 0.9500 . ?
C69 C70 1.377(13) . ?
C16 C17 1.413(14) . ?
C14 H14 0.9500 . ?
C14 C13 1.397(13) . ?
C51 H51 0.9500 . ?
C51 C50 1.358(14) . ?
C70 H70 0.9500 . ?
C70 C71 1.369(16) . ?
C26 H26 0.9500 . ?
C26 C27 1.367(13) . ?
N7 H7A 0.8800 . ?
N7 H7B 0.8800 . ?
C1 H1 0.9500 . ?
C1 C2 1.347(15) . ?
C19 C20 1.438(18) . ?
C19 N16 1.374(14) . ?
C20 C21 1.413(18) . ?
C49 H49 0.9500 . ?
C49 C50 1.394(13) . ?
C71 H71 0.9500 . ?
C71 C72 1.393(15) . ?
C50 H50 0.9500 . ?
N16 H16A 0.8800 . ?
N16 H16B 0.8800 . ?
C5 C4 1.409(15) . ?
C72 H72 0.9500 . ?
C47 H47 0.9500 . ?
C47 C48 1.414(14) . ?
C47 C46 1.389(16) . ?
F9 C75 1.227(16) . ?
F12 C76 1.345(18) . ?
C10 C9 1.393(16) . ?
C48 H48 0.9500 . ?
C27 H27 0.9500 . ?
C46 H46 0.9500 . ?
C46 C45 1.369(14) . ?
C45 H45 0.9500 . ?
C8 H8 0.9500 . ?
C8 C9 1.368(16) . ?
F7 C75 1.337(19) . ?
C2 H2 0.9500 . ?
C2 C3 1.33(2) . ?
C17 H17 0.9500 . ?
C17 C18 1.330(18) . ?
C13 C18 1.358(16) . ?
C4 H4 0.9500 . ?
C4 C3 1.38(2) . ?
F4 C74 1.35(2) . ?
C24 H24 0.9500 . ?
C24 C23 1.413(17) . ?
C3 H3 0.9500 . ?
F6 C74 1.37(2) . ?
C21 H21 0.9500 . ?
C21 C22 1.36(3) . ?
F5 C74 1.43(3) . ?
C18 H18 0.9500 . ?
C9 H9 0.9500 . ?
C22 H22 0.9500 . ?
C22 C23 1.34(3) . ?
F2 C73 1.32(4) . ?
F11 C76 1.40(3) . ?
C23 H23 0.9500 . ?
F1 C73 1.41(3) . ?
F3 C73 1.31(4) . ?

loop_
_geom_torsion_atom_site_label_1
_geom_torsion_atom_site_label_2
_geom_torsion_atom_site_label_3
_geom_torsion_atom_site_label_4
_geom_torsion
_geom_torsion_site_symmetry_1
_geom_torsion_site_symmetry_2
_geom_torsion_site_symmetry_3
_geom_torsion_site_symmetry_4
_geom_torsion_publ_flag
Fe1 N5 C54 N9 -176.7(6) . . . . ?
Fe1 N5 C54 C53 4.4(8) . . . . ?
Fe1 N5 C55 C56 104.9(8) . . . . ?
Fe1 N5 C55 C60 -75.5(9) . . . . ?
Fe1 N4 C29 C30 -2.2(9) . . . . ?
Fe1 N4 C29 C28 -179.8(7) . . . . ?
Fe1 N4 C25 C26 179.7(7) . . . . ?
Fe1 N6 C53 C54 -3.6(9) . . . . ?
Fe1 N6 C53 C52 174.4(6) . . . . ?
Fe1 N6 C49 C50 -173.6(7) . . . . ?
Fe1 N3 C31 C36 -71.5(10) . . . . ?
Fe1 N3 C31 C32 108.0(8) . . . . ?
Fe1 N3 C30 N8 -179.8(7) . . . . ?
Fe1 N3 C30 C29 0.0(10) . . . . ?
Fe1 N2 C1 C2 171.9(8) . . . . ?
Fe1 N2 C5 C6 6.6(10) . . . . ?
Fe1 N2 C5 C4 -173.7(7) . . . . ?
Fe1 N1 C6 N7 172.8(8) . . . . ?
Fe1 N1 C6 C5 -3.9(10) . . . . ?
Fe1 N1 C7 C12 -76.0(10) . . . . ?
Fe1 N1 C7 C8 107.3(10) . . . . ?
Fe2 N14 C64 C65 105.9(8) . . . . ?
Fe2 N14 C64 C63 -74.7(9) . . . . ?
Fe2 N14 C67 N18 -177.1(7) . . . . ?
Fe2 N14 C67 C68 0.2(9) . . . . ?
Fe2 N12 C40 C39 -75.0(9) . . . . ?
Fe2 N12 C40 C41 105.3(8) . . . . ?
Fe2 N12 C43 N17 174.1(7) . . . . ?
Fe2 N12 C43 C44 -10.0(10) . . . . ?
Fe2 N15 C68 C67 1.5(9) . . . . ?
Fe2 N15 C68 C69 -177.6(7) . . . . ?
Fe2 N15 C72 C71 179.8(7) . . . . ?
Fe2 N10 C16 C15 -72.4(10) . . . . ?
Fe2 N10 C16 C17 106.1(10) . . . . ?
Fe2 N10 C19 C20 3.3(10) . . . . ?
Fe2 N10 C19 N16 -173.9(7) . . . . ?
Fe2 N13 C44 C43 1.2(10) . . . . ?
Fe2 N13 C44 C45 176.8(7) . . . . ?
Fe2 N13 C48 C47 -174.2(8) . . . . ?
Fe2 N11 C20 C19 -2.0(10) . . . . ?
Fe2 N11 C20 C21 177.7(7) . . . . ?
Fe2 N11 C24 C23 -177.0(9) . . . . ?
O3 C61 C62 C63 176.6(7) . . . . ?
O3 C61 C66 C65 -179.0(7) . . . . ?
O3 C58 C59 C60 178.5(7) . . . . ?
O3 C58 C57 C56 -179.8(7) . . . . ?
O2 C37 C38 C39 177.2(7) . . . . ?
O2 C37 C42 C41 -177.9(8) . . . . ?
O2 C34 C33 C32 -178.1(8) . . . . ?
O2 C34 C35 C36 175.8(8) . . . . ?
N5 C54 C53 N6 -0.6(10) . . . . ?
N5 C54 C53 C52 -178.6(8) . . . . ?
N5 C55 C56 C57 -179.2(7) . . . . ?
N5 C55 C60 C59 177.9(7) . . . . ?
N14 C64 C65 C66 179.1(7) . . . . ?
N14 C64 C63 C62 178.3(7) . . . . ?
N4 C29 C30 N3 1.4(11) . . . . ?
N4 C29 C30 N8 -178.8(7) . . . . ?
N4 C29 C28 C27 -1.7(14) . . . . ?
N4 C25 C26 C27 2.5(15) . . . . ?
N12 C40 C39 C38 178.6(7) . . . . ?
N12 C40 C41 C42 -179.2(8) . . . . ?
N6 C53 C52 C51 0.9(12) . . . . ?
N6 C49 C50 C51 -1.5(14) . . . . ?
N3 C31 C36 C35 177.6(8) . . . . ?
N3 C31 C32 C33 -179.9(8) . . . . ?
N9 C54 C53 N6 -179.6(7) . . . . ?
N9 C54 C53 C52 2.4(12) . . . . ?
N15 C68 C67 N14 -1.1(10) . . . . ?
N15 C68 C67 N18 176.5(8) . . . . ?
N15 C68 C69 C70 -1.7(13) . . . . ?
O14 S4 C76 F10 65.2(18) . . . . ?
O14 S4 C76 F12 -57(2) . . . . ?
O14 S4 C76 F11 -175.5(12) . . . . ?
N10 C16 C17 C18 178.7(11) . . . . ?
N10 C19 C20 N11 -0.9(12) . . . . ?
N10 C19 C20 C21 179.4(9) . . . . ?
N2 C1 C2 C3 2.2(18) . . . . ?
N2 C5 C4 C3 -0.1(15) . . . . ?
O1 C10 C9 C8 178.7(12) . . . . ?
O1 C13 C18 C17 -179.4(12) . . . . ?
N13 C44 C43 N12 5.8(11) . . . . ?
N13 C44 C43 N17 -178.0(8) . . . . ?
N13 C44 C45 C46 -0.5(15) . . . . ?
N1 C6 C5 N2 -1.7(12) . . . . ?
N1 C6 C5 C4 178.6(9) . . . . ?
N1 C7 C8 C9 177.1(11) . . . . ?
N11 C20 C21 C22 -0.8(17) . . . . ?
N11 C24 C23 C22 0(2) . . . . ?
C61 O3 C58 C59 142.2(7) . . . . ?
C61 O3 C58 C57 -38.4(10) . . . . ?
C61 C62 C63 C64 2.7(12) . . . . ?
C54 N5 C55 C56 -68.7(9) . . . . ?
C54 N5 C55 C60 111.0(9) . . . . ?
C54 C53 C52 C51 178.7(8) . . . . ?
C64 N14 C67 N18 2.0(13) . . . . ?
C64 N14 C67 C68 179.4(7) . . . . ?
C64 C65 C66 C61 2.4(13) . . . . ?
C55 N5 C54 N9 -2.4(11) . . . . ?
C55 N5 C54 C53 178.7(6) . . . . ?
C55 C56 C57 C58 0.3(12) . . . . ?
C56 C55 C60 C59 -2.5(12) . . . . ?
C58 O3 C61 C62 136.1(7) . . . . ?
C58 O3 C61 C66 -46.8(10) . . . . ?
C58 C59 C60 C55 2.4(12) . . . . ?
O15 S4 C76 F10 -174.6(16) . . . . ?
O15 S4 C76 F12 63(2) . . . . ?
O15 S4 C76 F11 -55.3(14) . . . . ?
C29 N4 C25 C26 -2.2(13) . . . . ?
C29 C28 C27 C26 1.9(15) . . . . ?
O12 S3 C75 F8 63.0(10) . . . . ?
O12 S3 C75 F9 174.3(16) . . . . ?
O12 S3 C75 F7 -51.1(15) . . . . ?
C40 N12 C43 N17 -3.4(13) . . . . ?
C40 N12 C43 C44 172.5(7) . . . . ?
C40 C39 C38 C37 0.3(12) . . . . ?
C40 C41 C42 C37 1.1(14) . . . . ?
C59 C58 C57 C56 -0.4(12) . . . . ?
C31 N3 C30 N8 -0.3(12) . . . . ?
C31 N3 C30 C29 179.5(7) . . . . ?
C31 C36 C35 C34 3.3(14) . . . . ?
C31 C32 C33 C34 1.3(14) . . . . ?
C53 N6 C49 C50 2.3(13) . . . . ?
C53 C52 C51 C50 0.0(13) . . . . ?
C39 C40 C41 C42 1.1(13) . . . . ?
C68 N15 C72 C71 0.8(14) . . . . ?
C68 C69 C70 C71 -0.6(13) . . . . ?
C60 C55 C56 C57 1.1(12) . . . . ?
C37 O2 C34 C33 -42.1(11) . . . . ?
C37 O2 C34 C35 139.6(8) . . . . ?
C57 C58 C59 C60 -1.0(12) . . . . ?
C65 C64 C63 C62 -2.3(12) . . . . ?
C62 C61 C66 C65 -1.9(12) . . . . ?
C34 O2 C37 C38 138.4(8) . . . . ?
C34 O2 C37 C42 -46.1(11) . . . . ?
C66 C61 C62 C63 -0.7(12) . . . . ?
C63 C64 C65 C66 -0.3(12) . . . . ?
C36 C31 C32 C33 -0.4(13) . . . . ?
O5 S1 C73 F2 64(2) . . . . ?
O5 S1 C73 F1 -178.9(18) . . . . ?
O5 S1 C73 F3 -61(2) . . . . ?
C30 N3 C31 C36 109.2(10) . . . . ?
C30 N3 C31 C32 -71.3(10) . . . . ?
C30 C29 C28 C27 -179.1(9) . . . . ?
C32 C31 C36 C35 -1.9(13) . . . . ?
O13 S4 C76 F10 -52(2) . . . . ?
O13 S4 C76 F12 -174.7(17) . . . . ?
O13 S4 C76 F11 67.3(15) . . . . ?
C44 N13 C48 C47 2.4(14) . . . . ?
C38 C37 C42 C41 -2.5(14) . . . . ?
O10 S3 C75 F8 -179.9(9) . . . . ?
O10 S3 C75 F9 -68.6(17) . . . . ?
O10 S3 C75 F7 65.9(14) . . . . ?
C67 N14 C64 C65 -73.2(10) . . . . ?
C67 N14 C64 C63 106.2(9) . . . . ?
C67 C68 C69 C70 179.3(8) . . . . ?
C41 C40 C39 C38 -1.7(12) . . . . ?
C52 C51 C50 C49 0.3(14) . . . . ?
C42 C37 C38 C39 1.7(13) . . . . ?
C11 C12 C7 N1 180.0(8) . . . . ?
C11 C12 C7 C8 -3.4(14) . . . . ?
C11 C10 C9 C8 -5(2) . . . . ?
C33 C34 C35 C36 -2.4(14) . . . . ?
C25 N4 C29 C30 179.5(7) . . . . ?
C25 N4 C29 C28 1.8(12) . . . . ?
C25 C26 C27 C28 -2.3(15) . . . . ?
C35 C34 C33 C32 0.2(14) . . . . ?
C15 C16 C17 C18 -2.7(17) . . . . ?
C15 C14 C13 O1 179.0(9) . . . . ?
C15 C14 C13 C18 0.4(16) . . . . ?
C12 C11 C10 O1 178.4(9) . . . . ?
C12 C11 C10 C9 1.7(16) . . . . ?
C12 C7 C8 C9 0.4(18) . . . . ?
C6 N1 C7 C12 101.2(10) . . . . ?
C6 N1 C7 C8 -75.5(12) . . . . ?
C6 C5 C4 C3 179.5(10) . . . . ?
C7 N1 C6 N7 -4.7(14) . . . . ?
C7 N1 C6 C5 178.6(8) . . . . ?
C7 C8 C9 C10 4(2) . . . . ?
C28 C29 C30 N3 179.0(9) . . . . ?
C28 C29 C30 N8 -1.2(13) . . . . ?
C69 C68 C67 N14 178.0(8) . . . . ?
C69 C68 C67 N18 -4.4(13) . . . . ?
C69 C70 C71 C72 2.8(15) . . . . ?
C16 N10 C19 C20 -179.6(8) . . . . ?
C16 N10 C19 N16 3.3(12) . . . . ?
C16 C15 C14 C13 -1.2(14) . . . . ?
C16 C17 C18 C13 2(2) . . . . ?
C14 C15 C16 N10 -179.1(8) . . . . ?
C14 C15 C16 C17 2.3(13) . . . . ?
C14 C13 C18 C17 -1(2) . . . . ?
C43 N12 C40 C39 102.1(9) . . . . ?
C43 N12 C40 C41 -77.6(10) . . . . ?
C43 C44 C45 C46 174.6(9) . . . . ?
C70 C71 C72 N15 -3.0(16) . . . . ?
N7 C6 C5 N2 -178.6(9) . . . . ?
N7 C6 C5 C4 1.7(16) . . . . ?
C1 N2 C5 C6 -179.2(9) . . . . ?
C1 N2 C5 C4 0.5(14) . . . . ?
C1 C2 C3 C4 -1.8(19) . . . . ?
C19 N10 C16 C15 110.8(10) . . . . ?
C19 N10 C16 C17 -70.6(12) . . . . ?
C19 C20 C21 C22 178.8(11) . . . . ?
C20 N11 C24 C23 2.1(16) . . . . ?
C20 C21 C22 C23 2(2) . . . . ?
C49 N6 C53 C54 180.0(7) . . . . ?
C49 N6 C53 C52 -2.0(12) . . . . ?
N16 C19 C20 N11 176.4(8) . . . . ?
N16 C19 C20 C21 -3.3(15) . . . . ?
C5 N2 C1 C2 -1.5(15) . . . . ?
C5 C4 C3 C2 0.8(17) . . . . ?
C72 N15 C68 C67 -179.3(8) . . . . ?
C72 N15 C68 C69 1.6(13) . . . . ?
C47 C46 C45 C44 -1.1(15) . . . . ?
O6 S1 C73 F2 -175(2) . . . . ?
O6 S1 C73 F1 -58(2) . . . . ?
O6 S1 C73 F3 60(2) . . . . ?
O11 S3 C75 F8 -63.5(13) . . . . ?
O11 S3 C75 F9 48(2) . . . . ?
O11 S3 C75 F7 -177.7(15) . . . . ?
C10 O1 C13 C14 143.7(10) . . . . ?
C10 O1 C13 C18 -37.6(16) . . . . ?
C10 C11 C12 C7 2.3(13) . . . . ?
C48 N13 C44 C43 -175.8(8) . . . . ?
C48 N13 C44 C45 -0.1(14) . . . . ?
C48 C47 C46 C45 3.2(15) . . . . ?
C46 C47 C48 N13 -4.0(16) . . . . ?
C45 C44 C43 N12 -169.7(9) . . . . ?
C45 C44 C43 N17 6.5(14) . . . . ?
O9 S2 C74 F4 -178.8(16) . . . . ?
O9 S2 C74 F6 63(2) . . . . ?
O9 S2 C74 F5 -54.4(13) . . . . ?
C13 O1 C10 C11 134.2(10) . . . . ?
C13 O1 C10 C9 -49.2(16) . . . . ?
C24 N11 C20 C19 178.8(9) . . . . ?
C24 N11 C20 C21 -1.5(14) . . . . ?
O8 S2 C74 F4 53(2) . . . . ?
O8 S2 C74 F6 -66(2) . . . . ?
O8 S2 C74 F5 177.1(12) . . . . ?
O7 S2 C74 F4 -61(2) . . . . ?
O7 S2 C74 F6 -179.7(18) . . . . ?
O7 S2 C74 F5 63.4(13) . . . . ?
C21 C22 C23 C24 -2(2) . . . . ?
O4 S1 C73 F2 -57(2) . . . . ?
O4 S1 C73 F1 60(2) . . . . ?
O4 S1 C73 F3 178(2) . . . . ?

loop_
_smtbx_masks_void_nr
_smtbx_masks_void_average_x
_smtbx_masks_void_average_y
_smtbx_masks_void_average_z
_smtbx_masks_void_volume
_smtbx_masks_void_count_electrons
_smtbx_masks_void_content
1 0.000 0.044 0.250 42.8 8.8 '1 water'
2 0.000 -0.044 0.750 42.8 8.8 '1 water'
3 0.250 0.250 0.000 194.5 33.7 '2 methanol'
4 0.250 0.750 0.500 194.5 33.7 '2 methanol'
5 0.196 0.324 0.274 11.8 0.7 ?
6 0.196 0.676 0.774 11.8 0.7 ?
7 0.304 0.176 0.726 11.8 0.6 ?
8 0.304 0.824 0.226 11.8 0.7 ?
9 0.500 0.456 0.750 42.8 8.8 '1 water'
10 0.500 0.544 0.250 42.8 8.8 '1 water'
11 0.750 0.250 0.500 194.5 33.7 '2 methanol'
12 0.750 0.750 0.000 194.5 33.7 '2 methanol'
13 0.696 0.176 0.774 11.8 0.7 ?
14 0.696 0.824 0.274 11.8 0.7 ?
15 0.804 0.324 0.226 11.8 0.7 ?
16 0.804 0.676 0.726 11.8 0.6 ?
